data_7030745
loop_
_publ_author_name
'Massoud, Salah S.'
'Perkins, Richard S.'
'Louka, Febee R.'
'Xu, Wu'
'Le Roux, Anne'
'Dutercq, Quentin'
'Fischer, Roland C.'
'Mautner, Franz A.'
'Handa, Makoto'
'Hiraoka, Yuya'
'Kreft, Gabriel L.'
'Bortolotto, Tiago'
'Terenzi, Hern\'an'

_publ_section_title
;
 Efficient hydrolytic cleavage of plasmid DNA by chloro-cobalt(ii)
 complexes based on sterically hindered pyridyl tripod tetraamine ligands:
 synthesis, crystal structure and DNA cleavage.
;
_journal_issue 26
_journal_name_full 'Dalton transactions (Cambridge, England : 2003)'
_journal_page_first 10086
_journal_page_last 10103
_journal_paper_doi 10.1039/c4dt00615a
_journal_volume 43
_journal_year 2014
_chemical_formula_moiety 'C26 H22 Cl Co N4 1+, F6 P 1-'
_chemical_formula_sum 'C26 H22 Cl Co F6 N4 P'
_chemical_formula_weight 629.83
_chemical_name_common '[CoCl(BQPA)]PF6'
_chemical_name_systematic
; 
 ? 
;
_space_group_IT_number 15
_symmetry_cell_setting monoclinic
_symmetry_space_group_name_Hall '-C 2yc'
_symmetry_space_group_name_H-M 'C 1 2/c 1'
_atom_sites_solution_hydrogens geom
_atom_sites_solution_primary direct
_atom_sites_solution_secondary difmap
_audit_creation_method SHELXL-97
_cell_angle_alpha 90.00
_cell_angle_beta 90.830(2)
_cell_angle_gamma 90.00
_cell_formula_units_Z 8
_cell_length_a 33.652(2)
_cell_length_b 9.7685(6)
_cell_length_c 15.7094(9)
_cell_measurement_reflns_used 5000
_cell_measurement_temperature 100(2)
_cell_measurement_theta_max 25.00
_cell_measurement_theta_min 2.20
_cell_volume 5163.6(5)
_computing_cell_refinement 'Bruker APEX-2'
_computing_data_collection 'Bruker APEX-2'
_computing_data_reduction 'Bruker SHELXTL'
_computing_structure_refinement 'SHELXL-97 (Sheldrick, 2008)'
_computing_structure_solution 'SHELXS-97 (Sheldrick, 2008)'
_diffrn_ambient_temperature 100(2)
_diffrn_measured_fraction_theta_full 0.997
_diffrn_measured_fraction_theta_max 0.997
_diffrn_measurement_device_type 'Bruker APEX-II'
_diffrn_measurement_method \w-scans
_diffrn_radiation_monochromator graphite
_diffrn_radiation_source 'fine-focus sealed tube'
_diffrn_radiation_type MoK\a
_diffrn_radiation_wavelength 0.71073
_diffrn_reflns_av_R_equivalents 0.0243
_diffrn_reflns_av_sigmaI/netI 0.0158
_diffrn_reflns_limit_h_max 50
_diffrn_reflns_limit_h_min -50
_diffrn_reflns_limit_k_max 14
_diffrn_reflns_limit_k_min -14
_diffrn_reflns_limit_l_max 23
_diffrn_reflns_limit_l_min -23
_diffrn_reflns_number 61695
_diffrn_reflns_theta_full 32.55
_diffrn_reflns_theta_max 32.55
_diffrn_reflns_theta_min 2.17
_exptl_absorpt_coefficient_mu 0.898
_exptl_absorpt_correction_T_max 0.8479
_exptl_absorpt_correction_T_min 0.7499
_exptl_absorpt_correction_type multi-scan
_exptl_absorpt_process_details SADABS
_exptl_crystal_colour green
_exptl_crystal_density_diffrn 1.620
_exptl_crystal_density_method 'not measured'
_exptl_crystal_description irregular
_exptl_crystal_F_000 2552
_exptl_crystal_size_max 0.34
_exptl_crystal_size_mid 0.25
_exptl_crystal_size_min 0.19
_refine_diff_density_max 0.525
_refine_diff_density_min -0.449
_refine_diff_density_rms 0.057
_refine_ls_extinction_method none
_refine_ls_goodness_of_fit_ref 1.038
_refine_ls_hydrogen_treatment constr
_refine_ls_matrix_type full
_refine_ls_number_parameters 352
_refine_ls_number_reflns 9347
_refine_ls_number_restraints 0
_refine_ls_restrained_S_all 1.038
_refine_ls_R_factor_all 0.0298
_refine_ls_R_factor_gt 0.0252
_refine_ls_shift/su_max 0.001
_refine_ls_shift/su_mean 0.000
_refine_ls_structure_factor_coef Fsqd
_refine_ls_weighting_details 'calc w=1/[\s^2^(Fo^2^)+(0.0320P)^2^+4.7344P] where P=(Fo^2^+2Fc^2^)/3'
_refine_ls_weighting_scheme calc
_refine_ls_wR_factor_gt 0.0654
_refine_ls_wR_factor_ref 0.0682
_reflns_number_gt 8416
_reflns_number_total 9347
_reflns_threshold_expression >2sigma(I)
_cod_data_source_file c4dt00615a2.cif
_cod_data_source_block rf1921k
_cod_depositor_comments
;
The following automatic conversions were performed:

'_symmetry_cell_setting' value 'Monoclinic' changed to 'monoclinic'
according to
/usr/data/users/saulius/crontab/automatic-downloads/rss-feeds/RSC/lib/dictionaries/cif_core.dic
dictionary named 'cif_core.dic' version 2.4.2 from 2011-04-26.

Automatic conversion script
Id: cif_fix_values 2281 2013-09-26 08:29:07Z andrius 

 Adding full bibliography for 7030743--7030746.cif.
;
_cod_original_sg_symbol_H-M C2/c
_cod_database_code 7030745

loop_
_symmetry_equiv_pos_as_xyz
'x, y, z'
'-x, y, -z+1/2'
'x+1/2, y+1/2, z'
'-x+1/2, y+1/2, -z+1/2'
'-x, -y, -z'
'x, -y, z-1/2'
'-x+1/2, -y+1/2, -z'
'x+1/2, -y+1/2, z-1/2'

loop_
_atom_site_label
_atom_site_type_symbol
_atom_site_fract_x
_atom_site_fract_y
_atom_site_fract_z
_atom_site_U_iso_or_equiv
_atom_site_adp_type
_atom_site_occupancy
_atom_site_symmetry_multiplicity
_atom_site_calc_flag
_atom_site_refinement_flags
Co1 Co 0.107953(4) 0.139856(13) 0.171958(8) 0.01216(3) Uani 1 1 d .
Cl1 Cl 0.068483(7) 0.31923(2) 0.131275(16) 0.01878(5) Uani 1 1 d .
N1 N 0.15676(2) 0.00420(8) 0.20367(5) 0.01398(14) Uani 1 1 d .
N2 N 0.07780(2) -0.05151(8) 0.18394(5) 0.01487(14) Uani 1 1 d .
N3 N 0.12554(2) 0.20041(8) 0.29762(5) 0.01364(14) Uani 1 1 d .
N4 N 0.14528(3) 0.15387(8) 0.06358(5) 0.01529(14) Uani 1 1 d .
C2 C 0.10036(3) -0.15072(10) 0.21745(6) 0.01627(17) Uani 1 1 d .
C5 C 0.02657(3) -0.22349(11) 0.15521(7) 0.02062(19) Uani 1 1 d .
C1 C 0.14015(3) -0.10853(10) 0.25408(6) 0.01660(17) Uani 1 1 d .
H1A H 0.1370 -0.0787 0.3138 0.020 Uiso 1 1 calc R
H1B H 0.1586 -0.1875 0.2536 0.020 Uiso 1 1 calc R
C4 C 0.05195(4) -0.32480(11) 0.18974(8) 0.0247(2) Uani 1 1 d .
H4 H 0.0437 -0.4178 0.1907 0.030 Uiso 1 1 calc R
C3 C 0.08843(3) -0.28884(11) 0.22180(7) 0.0219(2) Uani 1 1 d .
H3 H 0.1055 -0.3558 0.2466 0.026 Uiso 1 1 calc R
C9 C 0.01409(3) 0.01762(11) 0.12368(7) 0.02124(19) Uani 1 1 d .
H9 H 0.0224 0.1106 0.1241 0.025 Uiso 1 1 calc R
C10 C 0.04001(3) -0.08536(10) 0.15450(6) 0.01653(17) Uani 1 1 d .
C6 C -0.01184(4) -0.25453(13) 0.12162(8) 0.0277(2) Uani 1 1 d .
H6 H -0.0207 -0.3468 0.1204 0.033 Uiso 1 1 calc R
C8 C -0.02318(3) -0.01624(13) 0.09304(8) 0.0254(2) Uani 1 1 d .
H8 H -0.0404 0.0540 0.0729 0.030 Uiso 1 1 calc R
C7 C -0.03610(4) -0.15350(14) 0.09109(8) 0.0279(2) Uani 1 1 d .
H7 H -0.0617 -0.1756 0.0686 0.033 Uiso 1 1 calc R
C12 C 0.16356(3) 0.17595(10) 0.31532(6) 0.01421(15) Uani 1 1 d .
C17 C 0.05862(3) 0.42169(11) 0.47300(7) 0.02101(19) Uani 1 1 d .
H17 H 0.0431 0.4724 0.5120 0.025 Uiso 1 1 calc R
C15 C 0.12203(3) 0.32981(10) 0.43004(6) 0.01502(16) Uani 1 1 d .
C19 C 0.06252(3) 0.29316(10) 0.34151(7) 0.01731(17) Uani 1 1 d .
H19 H 0.0500 0.2556 0.2922 0.021 Uiso 1 1 calc R
C20 C 0.10380(3) 0.27530(9) 0.35526(6) 0.01385(15) Uani 1 1 d .
C11 C 0.18546(3) 0.08673(10) 0.25368(6) 0.01657(17) Uani 1 1 d .
H11A H 0.2013 0.1445 0.2150 0.020 Uiso 1 1 calc R
H11B H 0.2039 0.0255 0.2852 0.020 Uiso 1 1 calc R
C14 C 0.16320(3) 0.30670(11) 0.44425(6) 0.01726(17) Uani 1 1 d .
H14 H 0.1763 0.3452 0.4925 0.021 Uiso 1 1 calc R
C16 C 0.09855(3) 0.40403(11) 0.48837(6) 0.01871(18) Uani 1 1 d .
H16 H 0.1105 0.4417 0.5383 0.022 Uiso 1 1 calc R
C13 C 0.18375(3) 0.22842(10) 0.38781(6) 0.01677(17) Uani 1 1 d .
H13 H 0.2112 0.2096 0.3971 0.020 Uiso 1 1 calc R
C18 C 0.04042(3) 0.36480(11) 0.39945(7) 0.02000(19) Uani 1 1 d .
H18 H 0.0127 0.3762 0.3900 0.024 Uiso 1 1 calc R
C22 C 0.17626(3) 0.06650(10) 0.06104(6) 0.01558(16) Uani 1 1 d .
C23 C 0.20660(3) 0.08002(11) 0.00269(7) 0.02043(19) Uani 1 1 d .
H23 H 0.2283 0.0177 0.0030 0.025 Uiso 1 1 calc R
C21 C 0.17502(3) -0.04780(10) 0.12512(6) 0.01688(17) Uani 1 1 d .
H21A H 0.1592 -0.1252 0.1020 0.020 Uiso 1 1 calc R
H21B H 0.2023 -0.0809 0.1377 0.020 Uiso 1 1 calc R
C26 C 0.14367(3) 0.25623(11) 0.00621(6) 0.01868(18) Uani 1 1 d .
H26 H 0.1218 0.3178 0.0074 0.022 Uiso 1 1 calc R
C24 C 0.20476(4) 0.18616(12) -0.05630(7) 0.0233(2) Uani 1 1 d .
H24 H 0.2251 0.1974 -0.0970 0.028 Uiso 1 1 calc R
C25 C 0.17267(4) 0.27529(12) -0.05464(7) 0.0225(2) Uani 1 1 d .
H25 H 0.1706 0.3482 -0.0945 0.027 Uiso 1 1 calc R
P1 P 0.199418(7) 0.52051(3) 0.201601(16) 0.01421(5) Uani 1 1 d .
F1 F 0.16916(2) 0.61532(7) 0.14753(4) 0.02316(13) Uani 1 1 d .
F2 F 0.21759(2) 0.65480(7) 0.24624(5) 0.02792(15) Uani 1 1 d .
F3 F 0.16729(2) 0.50921(8) 0.27562(4) 0.02393(13) Uani 1 1 d .
F6 F 0.23145(2) 0.53436(8) 0.12726(5) 0.02953(15) Uani 1 1 d .
F5 F 0.22977(2) 0.42713(8) 0.25533(5) 0.02902(15) Uani 1 1 d .
F4 F 0.18122(2) 0.38732(8) 0.15742(5) 0.03200(17) Uani 1 1 d .

loop_
_atom_site_aniso_label
_atom_site_aniso_U_11
_atom_site_aniso_U_22
_atom_site_aniso_U_33
_atom_site_aniso_U_23
_atom_site_aniso_U_13
_atom_site_aniso_U_12
Co1 0.01252(6) 0.01070(6) 0.01324(6) -0.00039(4) -0.00014(4) 0.00114(4)
Cl1 0.01666(10) 0.01542(10) 0.02425(11) 0.00465(8) -0.00015(8) 0.00366(8)
N1 0.0148(3) 0.0132(3) 0.0139(3) -0.0008(3) 0.0018(3) 0.0017(3)
N2 0.0159(3) 0.0126(3) 0.0162(3) -0.0014(3) 0.0022(3) 0.0000(3)
N3 0.0134(3) 0.0131(3) 0.0144(3) -0.0010(3) 0.0004(3) 0.0011(3)
N4 0.0175(4) 0.0139(3) 0.0145(3) -0.0015(3) 0.0004(3) -0.0009(3)
C2 0.0187(4) 0.0129(4) 0.0174(4) 0.0002(3) 0.0057(3) 0.0019(3)
C5 0.0212(5) 0.0169(4) 0.0240(5) -0.0060(4) 0.0070(4) -0.0051(3)
C1 0.0192(4) 0.0137(4) 0.0170(4) 0.0024(3) 0.0019(3) 0.0036(3)
C4 0.0270(5) 0.0132(4) 0.0343(6) -0.0034(4) 0.0109(4) -0.0030(4)
C3 0.0242(5) 0.0125(4) 0.0291(5) 0.0009(4) 0.0093(4) 0.0015(3)
C9 0.0189(4) 0.0195(4) 0.0252(5) -0.0023(4) -0.0029(4) -0.0021(4)
C10 0.0169(4) 0.0158(4) 0.0169(4) -0.0037(3) 0.0035(3) -0.0026(3)
C6 0.0252(5) 0.0241(5) 0.0339(6) -0.0095(5) 0.0064(4) -0.0105(4)
C8 0.0199(5) 0.0290(5) 0.0272(5) -0.0046(4) -0.0031(4) -0.0027(4)
C7 0.0211(5) 0.0333(6) 0.0293(6) -0.0096(5) 0.0004(4) -0.0091(4)
C12 0.0134(4) 0.0148(4) 0.0144(4) 0.0004(3) -0.0002(3) 0.0013(3)
C17 0.0216(5) 0.0197(5) 0.0219(5) -0.0055(4) 0.0054(4) 0.0014(4)
C15 0.0167(4) 0.0140(4) 0.0143(4) -0.0005(3) 0.0010(3) -0.0006(3)
C19 0.0140(4) 0.0174(4) 0.0206(4) -0.0046(3) 0.0010(3) 0.0002(3)
C20 0.0141(4) 0.0124(4) 0.0151(4) -0.0009(3) 0.0014(3) 0.0003(3)
C11 0.0129(4) 0.0186(4) 0.0182(4) -0.0023(3) 0.0000(3) 0.0032(3)
C14 0.0182(4) 0.0185(4) 0.0150(4) -0.0007(3) -0.0022(3) -0.0007(3)
C16 0.0221(5) 0.0175(4) 0.0166(4) -0.0036(3) 0.0028(3) -0.0004(3)
C13 0.0144(4) 0.0192(4) 0.0166(4) 0.0002(3) -0.0023(3) 0.0007(3)
C18 0.0151(4) 0.0203(5) 0.0247(5) -0.0050(4) 0.0032(3) 0.0015(3)
C22 0.0174(4) 0.0149(4) 0.0145(4) -0.0030(3) 0.0016(3) -0.0008(3)
C23 0.0208(4) 0.0217(5) 0.0189(4) -0.0035(4) 0.0055(3) -0.0006(4)
C21 0.0188(4) 0.0148(4) 0.0172(4) -0.0018(3) 0.0042(3) 0.0037(3)
C26 0.0241(5) 0.0163(4) 0.0156(4) 0.0002(3) -0.0003(3) -0.0009(3)
C24 0.0278(5) 0.0247(5) 0.0175(4) -0.0026(4) 0.0068(4) -0.0060(4)
C25 0.0316(5) 0.0202(5) 0.0157(4) 0.0010(4) 0.0029(4) -0.0046(4)
P1 0.01284(10) 0.01290(10) 0.01691(11) -0.00119(8) 0.00112(8) 0.00011(8)
F1 0.0206(3) 0.0286(3) 0.0203(3) 0.0058(3) -0.0006(2) 0.0056(2)
F2 0.0285(4) 0.0202(3) 0.0349(4) -0.0078(3) -0.0047(3) -0.0059(3)
F3 0.0205(3) 0.0316(4) 0.0199(3) 0.0046(3) 0.0055(2) 0.0021(3)
F6 0.0230(3) 0.0374(4) 0.0285(3) 0.0006(3) 0.0128(3) 0.0027(3)
F5 0.0190(3) 0.0265(3) 0.0416(4) 0.0107(3) -0.0028(3) 0.0049(3)
F4 0.0349(4) 0.0217(3) 0.0394(4) -0.0137(3) -0.0015(3) -0.0065(3)

loop_
_atom_type_symbol
_atom_type_description
_atom_type_scat_dispersion_real
_atom_type_scat_dispersion_imag
_atom_type_scat_source
C C 0.0033 0.0016 'International Tables Vol C Tables 4.2.6.8 and 6.1.1.4'
H H 0.0000 0.0000 'International Tables Vol C Tables 4.2.6.8 and 6.1.1.4'
N N 0.0061 0.0033 'International Tables Vol C Tables 4.2.6.8 and 6.1.1.4'
Co Co 0.3494 0.9721 'International Tables Vol C Tables 4.2.6.8 and 6.1.1.4'
Cl Cl 0.1484 0.1585 'International Tables Vol C Tables 4.2.6.8 and 6.1.1.4'
P P 0.1023 0.0942 'International Tables Vol C Tables 4.2.6.8 and 6.1.1.4'
F F 0.0171 0.0103 'International Tables Vol C Tables 4.2.6.8 and 6.1.1.4'

loop_
_geom_angle_atom_site_label_1
_geom_angle_atom_site_label_2
_geom_angle_atom_site_label_3
_geom_angle
N4 Co1 N3 124.12(3)
N4 Co1 N2 114.33(3)
N3 Co1 N2 106.64(3)
N4 Co1 N1 76.66(3)
N3 Co1 N1 75.97(3)
N2 Co1 N1 78.68(3)
N4 Co1 Cl1 94.25(2)
N3 Co1 Cl1 101.44(2)
N2 Co1 Cl1 114.89(2)
N1 Co1 Cl1 166.15(2)
C1 N1 C11 111.90(8)
C1 N1 C21 110.99(8)
C11 N1 C21 110.84(8)
C1 N1 Co1 106.82(6)
C11 N1 Co1 106.07(6)
C21 N1 Co1 110.01(6)
C2 N2 C10 118.17(9)
C2 N2 Co1 113.69(7)
C10 N2 Co1 127.85(7)
C12 N3 C20 118.42(8)
C12 N3 Co1 113.40(6)
C20 N3 Co1 127.59(6)
C26 N4 C22 118.28(9)
C26 N4 Co1 124.26(7)
C22 N4 Co1 116.56(7)
N2 C2 C3 123.59(10)
N2 C2 C1 116.69(8)
C3 C2 C1 119.70(9)
C4 C5 C6 122.36(10)
C4 C5 C10 118.52(10)
C6 C5 C10 119.12(11)
N1 C1 C2 109.97(8)
N1 C1 H1A 109.7
C2 C1 H1A 109.7
N1 C1 H1B 109.7
C2 C1 H1B 109.7
H1A C1 H1B 108.2
C3 C4 C5 119.82(10)
C3 C4 H4 120.1
C5 C4 H4 120.1
C4 C3 C2 118.91(10)
C4 C3 H3 120.5
C2 C3 H3 120.5
C8 C9 C10 120.24(10)
C8 C9 H9 119.9
C10 C9 H9 119.9
N2 C10 C9 120.22(9)
N2 C10 C5 120.89(9)
C9 C10 C5 118.89(9)
C7 C6 C5 120.84(11)
C7 C6 H6 119.6
C5 C6 H6 119.6
C9 C8 C7 121.00(11)
C9 C8 H8 119.5
C7 C8 H8 119.5
C6 C7 C8 119.86(11)
C6 C7 H7 120.1
C8 C7 H7 120.1
N3 C12 C13 123.65(9)
N3 C12 C11 116.70(8)
C13 C12 C11 119.65(8)
C16 C17 C18 120.38(9)
C16 C17 H17 119.8
C18 C17 H17 119.8
C16 C15 C14 122.14(9)
C16 C15 C20 119.20(9)
C14 C15 C20 118.66(9)
C18 C19 C20 120.09(9)
C18 C19 H19 120.0
C20 C19 H19 120.0
N3 C20 C19 119.57(8)
N3 C20 C15 120.92(8)
C19 C20 C15 119.45(9)
N1 C11 C12 109.67(8)
N1 C11 H11A 109.7
C12 C11 H11A 109.7
N1 C11 H11B 109.7
C12 C11 H11B 109.7
H11A C11 H11B 108.2
C13 C14 C15 119.31(9)
C13 C14 H14 120.3
C15 C14 H14 120.3
C17 C16 C15 120.26(9)
C17 C16 H16 119.9
C15 C16 H16 119.9
C14 C13 C12 118.93(9)
C14 C13 H13 120.5
C12 C13 H13 120.5
C19 C18 C17 120.59(10)
C19 C18 H18 119.7
C17 C18 H18 119.7
N4 C22 C23 122.39(9)
N4 C22 C21 114.90(8)
C23 C22 C21 122.70(9)
C22 C23 C24 118.99(10)
C22 C23 H23 120.5
C24 C23 H23 120.5
N1 C21 C22 108.65(8)
N1 C21 H21A 110.0
C22 C21 H21A 110.0
N1 C21 H21B 110.0
C22 C21 H21B 110.0
H21A C21 H21B 108.3
N4 C26 C25 122.58(10)
N4 C26 H26 118.7
C25 C26 H26 118.7
C25 C24 C23 118.82(10)
C25 C24 H24 120.6
C23 C24 H24 120.6
C24 C25 C26 118.93(10)
C24 C25 H25 120.5
C26 C25 H25 120.5
F4 P1 F5 90.15(4)
F4 P1 F3 90.04(4)
F5 P1 F3 90.58(4)
F4 P1 F2 179.80(3)
F5 P1 F2 89.96(4)
F3 P1 F2 89.78(4)
F4 P1 F6 90.56(4)
F5 P1 F6 90.09(4)
F3 P1 F6 179.10(4)
F2 P1 F6 89.62(4)
F4 P1 F1 90.22(4)
F5 P1 F1 179.55(4)
F3 P1 F1 89.68(4)
F2 P1 F1 89.68(4)
F6 P1 F1 89.65(4)

loop_
_geom_bond_atom_site_label_1
_geom_bond_atom_site_label_2
_geom_bond_distance
Co1 N4 2.1348(9)
Co1 N3 2.1361(8)
Co1 N2 2.1366(8)
Co1 N1 2.1628(8)
Co1 Cl1 2.2843(3)
N1 C1 1.4715(13)
N1 C11 1.4757(13)
N1 C21 1.4765(12)
N2 C2 1.3346(13)
N2 C10 1.3870(13)
N3 C12 1.3273(12)
N3 C20 1.3819(12)
N4 C26 1.3467(13)
N4 C22 1.3484(13)
C2 C3 1.4097(14)
C2 C1 1.5070(14)
C5 C4 1.4107(17)
C5 C6 1.4217(16)
C5 C10 1.4232(14)
C1 H1A 0.9900
C1 H1B 0.9900
C4 C3 1.3660(17)
C4 H4 0.9500
C3 H3 0.9500
C9 C8 1.3772(15)
C9 C10 1.4124(15)
C9 H9 0.9500
C6 C7 1.3635(19)
C6 H6 0.9500
C8 C7 1.4097(17)
C8 H8 0.9500
C7 H7 0.9500
C12 C13 1.4137(13)
C12 C11 1.5036(13)
C17 C16 1.3725(15)
C17 C18 1.4138(15)
C17 H17 0.9500
C15 C16 1.4180(14)
C15 C14 1.4181(14)
C15 C20 1.4209(13)
C19 C18 1.3752(14)
C19 C20 1.4134(13)
C19 H19 0.9500
C11 H11A 0.9900
C11 H11B 0.9900
C14 C13 1.3664(14)
C14 H14 0.9500
C16 H16 0.9500
C13 H13 0.9500
C18 H18 0.9500
C22 C23 1.3882(14)
C22 C21 1.5044(14)
C23 C24 1.3913(16)
C23 H23 0.9500
C21 H21A 0.9900
C21 H21B 0.9900
C26 C25 1.3883(15)
C26 H26 0.9500
C24 C25 1.3878(17)
C24 H24 0.9500
C25 H25 0.9500
P1 F4 1.5928(7)
P1 F5 1.6010(7)
P1 F3 1.6029(7)
P1 F2 1.6044(7)
P1 F6 1.6064(7)
P1 F1 1.6096(7)

loop_
_geom_torsion_atom_site_label_1
_geom_torsion_atom_site_label_2
_geom_torsion_atom_site_label_3
_geom_torsion_atom_site_label_4
_geom_torsion
N4 Co1 N1 C1 -146.48(6)
N3 Co1 N1 C1 82.72(6)
N2 Co1 N1 C1 -27.84(6)
Cl1 Co1 N1 C1 163.53(7)
N4 Co1 N1 C11 94.01(6)
N3 Co1 N1 C11 -36.80(6)
N2 Co1 N1 C11 -147.35(6)
Cl1 Co1 N1 C11 44.02(13)
N4 Co1 N1 C21 -25.92(6)
N3 Co1 N1 C21 -156.73(7)
N2 Co1 N1 C21 92.72(6)
Cl1 Co1 N1 C21 -75.91(12)
N4 Co1 N2 C2 80.18(7)
N3 Co1 N2 C2 -60.88(7)
N1 Co1 N2 C2 10.58(7)
Cl1 Co1 N2 C2 -172.40(6)
N4 Co1 N2 C10 -93.49(8)
N3 Co1 N2 C10 125.45(8)
N1 Co1 N2 C10 -163.09(8)
Cl1 Co1 N2 C10 13.93(9)
N4 Co1 N3 C12 -35.22(8)
N2 Co1 N3 C12 101.01(7)
N1 Co1 N3 C12 27.62(7)
Cl1 Co1 N3 C12 -138.42(6)
N4 Co1 N3 C20 135.73(8)
N2 Co1 N3 C20 -88.05(8)
N1 Co1 N3 C20 -161.43(8)
Cl1 Co1 N3 C20 32.52(8)
N3 Co1 N4 C26 -98.82(8)
N2 Co1 N4 C26 127.85(8)
N1 Co1 N4 C26 -161.33(9)
Cl1 Co1 N4 C26 8.07(8)
N3 Co1 N4 C22 70.09(8)
N2 Co1 N4 C22 -63.23(8)
N1 Co1 N4 C22 7.58(7)
Cl1 Co1 N4 C22 176.98(7)
C10 N2 C2 C3 2.34(14)
Co1 N2 C2 C3 -171.99(8)
C10 N2 C2 C1 -176.04(8)
Co1 N2 C2 C1 9.63(11)
C11 N1 C1 C2 155.93(8)
C21 N1 C1 C2 -79.67(9)
Co1 N1 C1 C2 40.26(8)
N2 C2 C1 N1 -34.66(11)
C3 C2 C1 N1 146.90(9)
C6 C5 C4 C3 -179.44(11)
C10 C5 C4 C3 0.29(16)
C5 C4 C3 C2 -1.73(16)
N2 C2 C3 C4 0.42(16)
C1 C2 C3 C4 178.76(10)
C2 N2 C10 C9 175.83(9)
Co1 N2 C10 C9 -10.75(13)
C2 N2 C10 C5 -3.79(14)
Co1 N2 C10 C5 169.63(7)
C8 C9 C10 N2 178.84(10)
C8 C9 C10 C5 -1.53(16)
C4 C5 C10 N2 2.53(15)
C6 C5 C10 N2 -177.74(9)
C4 C5 C10 C9 -177.10(10)
C6 C5 C10 C9 2.64(15)
C4 C5 C6 C7 177.97(11)
C10 C5 C6 C7 -1.75(17)
C10 C9 C8 C7 -0.52(18)
C5 C6 C7 C8 -0.29(18)
C9 C8 C7 C6 1.46(19)
C20 N3 C12 C13 -3.52(14)
Co1 N3 C12 C13 168.32(8)
C20 N3 C12 C11 176.28(8)
Co1 N3 C12 C11 -11.88(11)
C12 N3 C20 C19 -174.76(9)
Co1 N3 C20 C19 14.69(13)
C12 N3 C20 C15 2.59(14)
Co1 N3 C20 C15 -167.96(7)
C18 C19 C20 N3 178.50(9)
C18 C19 C20 C15 1.11(15)
C16 C15 C20 N3 -178.89(9)
C14 C15 C20 N3 0.43(14)
C16 C15 C20 C19 -1.54(14)
C14 C15 C20 C19 177.78(9)
C1 N1 C11 C12 -74.60(10)
C21 N1 C11 C12 160.91(8)
Co1 N1 C11 C12 41.52(9)
N3 C12 C11 N1 -20.90(12)
C13 C12 C11 N1 158.91(9)
C16 C15 C14 C13 176.66(10)
C20 C15 C14 C13 -2.64(14)
C18 C17 C16 C15 0.74(16)
C14 C15 C16 C17 -178.68(10)
C20 C15 C16 C17 0.62(15)
C15 C14 C13 C12 1.85(15)
N3 C12 C13 C14 1.31(15)
C11 C12 C13 C14 -178.48(9)
C20 C19 C18 C17 0.24(16)
C16 C17 C18 C19 -1.19(17)
C26 N4 C22 C23 1.13(14)
Co1 N4 C22 C23 -168.47(8)
C26 N4 C22 C21 -177.84(9)
Co1 N4 C22 C21 12.56(11)
N4 C22 C23 C24 -1.04(16)
C21 C22 C23 C24 177.85(10)
C1 N1 C21 C22 157.20(8)
C11 N1 C21 C22 -77.79(10)
Co1 N1 C21 C22 39.20(9)
N4 C22 C21 N1 -34.48(11)
C23 C22 C21 N1 146.55(9)
C22 N4 C26 C25 -0.39(15)
Co1 N4 C26 C25 168.35(8)
C22 C23 C24 C25 0.19(16)
C23 C24 C25 C26 0.51(16)
N4 C26 C25 C24 -0.43(16)
